data_7106508
loop_
_publ_author_name
'Hironori Tsutsumi'
'Yusuke Sunada'
'Hideo Nagashima'

_publ_section_title
;
 New catalyst systems for iron-catalyzed hydrosilane reduction of
 carboxamides
;
_journal_name_full Chem.Commun.
_journal_page_first 6581
_journal_paper_doi 10.1039/c1cc10636h
_journal_volume 47
_journal_year 2011
_chemical_formula_moiety 'C34 H30 Fe7 N4 O26'
_chemical_formula_sum 'C34 H30 Fe7 N4 O26'
_chemical_formula_weight 1301.55
_space_group_IT_number 2
_symmetry_cell_setting triclinic
_symmetry_Int_Tables_number 2
_symmetry_space_group_name_Hall '-P 1'
_symmetry_space_group_name_H-M 'P -1'
_atom_sites_solution_hydrogens geom
_atom_sites_solution_primary direct
_atom_sites_solution_secondary difmap
_cell_angle_alpha 76.22(14)
_cell_angle_beta 73.60(12)
_cell_angle_gamma 66.89(8)
_cell_formula_units_Z 1
_cell_length_a 9.979(5)
_cell_length_b 11.850(3)
_cell_length_c 11.906(5)
_cell_measurement_reflns_used 162
_cell_measurement_temperature 113
_cell_measurement_theta_max 27.49
_cell_measurement_theta_min 3.18
_cell_volume 1229.2(13)
_computing_cell_refinement CrystalClear
_computing_data_collection 'CrystalClear (Rigaku Inc., 2008)'
_computing_data_reduction CrystalClear
_computing_molecular_graphics 'CrystalStructure 4.0'
_computing_publication_material 'CrystalStructure 4.0 (Rigaku, 2010)'
_computing_structure_refinement 'CRYSTALS (Carruthers, et al., 1999)'
_computing_structure_solution SIR97
_diffrn_ambient_temperature 113
_diffrn_detector_area_resol_mean 14.222
_diffrn_measured_fraction_theta_full 0.973
_diffrn_measured_fraction_theta_max 0.973
_diffrn_measurement_device_type 'Rigaku Saturn724'
_diffrn_measurement_method \w
_diffrn_radiation_type 'Mo K\a'
_diffrn_radiation_wavelength 0.71075
_diffrn_reflns_av_R_equivalents 0.0641
_diffrn_reflns_limit_h_max 12
_diffrn_reflns_limit_h_min -12
_diffrn_reflns_limit_k_max 11
_diffrn_reflns_limit_k_min -15
_diffrn_reflns_limit_l_max 15
_diffrn_reflns_limit_l_min -13
_diffrn_reflns_number 11787
_diffrn_reflns_theta_full 27.48
_diffrn_reflns_theta_max 27.48
_diffrn_standards_number 0
_exptl_absorpt_coefficient_mu 2.094
_exptl_absorpt_correction_T_max 0.846
_exptl_absorpt_correction_T_min 0.743
_exptl_absorpt_correction_type multi-scan
_exptl_absorpt_process_details 'REQAB (Rigaku, 1998)'
_exptl_crystal_colour red
_exptl_crystal_density_diffrn 1.758
_exptl_crystal_density_method 'not measured'
_exptl_crystal_description block
_exptl_crystal_F_000 652.00
_exptl_crystal_size_max 0.100
_exptl_crystal_size_mid 0.100
_exptl_crystal_size_min 0.080
_refine_diff_density_max 0.918
_refine_diff_density_min -0.421
_refine_ls_extinction_method none
_refine_ls_goodness_of_fit_ref 1.002
_refine_ls_hydrogen_treatment mixed
_refine_ls_number_parameters 340
_refine_ls_number_reflns 5478
_refine_ls_R_factor_gt 0.0247
_refine_ls_shift/su_max 0.000
_refine_ls_structure_factor_coef Fsqd
_refine_ls_weighting_details 'w = 1/[0.0020Fo^2^ + 1.0000\s(Fo^2^)]/(4Fo^2^)'
_refine_ls_weighting_scheme calc
_refine_ls_wR_factor_ref 0.0989
_reflns_number_gt 5314
_reflns_number_total 5478
_reflns_threshold_expression F^2^>2.0\s(F^2^)
_cod_data_source_file c1cc10636h.txt
_cod_data_source_block (Fe3(CO)11(H))2(Fe(DMF)4)
_cod_database_code 7106508

loop_
_symmetry_equiv_pos_site_id
_symmetry_equiv_pos_as_xyz
1 +X,+Y,+Z
2 -X,-Y,-Z

loop_
_atom_site_label
_atom_site_type_symbol
_atom_site_fract_x
_atom_site_fract_y
_atom_site_fract_z
_atom_site_U_iso_or_equiv
_atom_site_adp_type
_atom_site_occupancy
_atom_site_symmetry_multiplicity
_atom_site_calc_flag
_atom_site_refinement_flags
_atom_site_disorder_assembly
_atom_site_disorder_group
Fe1 Fe 0.5000 1.0000 0.0000 0.01550(8) Uani 1.0 1 d . . .
Fe2 Fe 0.59425(2) 0.81770(2) 0.39791(2) 0.01751(7) Uani 1.0 2 d . . .
Fe3 Fe 0.63645(2) 0.63533(2) 0.29237(2) 0.01858(7) Uani 1.0 2 d . . .
Fe4 Fe 0.87379(2) 0.68252(2) 0.30672(2) 0.01870(7) Uani 1.0 2 d . . .
O1 O 0.55747(12) 0.88217(11) 0.15463(9) 0.0285(3) Uani 1.0 2 d . . .
O2 O 0.67425(13) 1.03943(10) 0.30166(11) 0.0309(3) Uani 1.0 2 d . . .
O3 O 0.27295(13) 0.95051(12) 0.44755(11) 0.0352(3) Uani 1.0 2 d . . .
O4 O 0.64875(17) 0.76784(14) 0.64010(11) 0.0452(4) Uani 1.0 2 d . . .
O5 O 0.81012(17) 0.57588(13) 0.05833(11) 0.0425(4) Uani 1.0 2 d . . .
O6 O 0.35107(15) 0.66204(14) 0.24882(13) 0.0453(4) Uani 1.0 2 d . . .
O7 O 0.68780(15) 0.37841(11) 0.41905(12) 0.0393(4) Uani 1.0 2 d . . .
O8 O 0.88299(14) 0.86234(13) 0.08674(11) 0.0406(4) Uani 1.0 2 d . . .
O9 O 1.15016(13) 0.50075(11) 0.19714(11) 0.0341(3) Uani 1.0 2 d . . .
O10 O 1.00680(16) 0.78739(12) 0.42726(13) 0.0405(4) Uani 1.0 2 d . . .
O11 O 0.83053(14) 0.51114(11) 0.52555(10) 0.0329(3) Uani 1.0 2 d . . .
O12 O 0.60035(12) 1.11775(10) 0.01690(9) 0.0235(3) Uani 1.0 2 d . . .
O13 O 0.30241(11) 1.10657(9) 0.10222(9) 0.0218(3) Uani 1.0 2 d . . .
N1 N 0.61940(15) 1.27594(12) 0.07715(12) 0.0260(4) Uani 1.0 2 d . . .
N2 N 0.08290(14) 1.13871(11) 0.23425(11) 0.0230(3) Uani 1.0 2 d . . .
C1 C 0.58836(15) 0.80959(13) 0.24093(12) 0.0188(3) Uani 1.0 2 d . . .
C2 C 0.64527(16) 0.95139(14) 0.34268(13) 0.0233(4) Uani 1.0 2 d . . .
C3 C 0.39933(17) 0.89754(14) 0.43129(12) 0.0240(4) Uani 1.0 2 d . . .
C4 C 0.62814(18) 0.78300(15) 0.54788(13) 0.0277(4) Uani 1.0 2 d . . .
C5 C 0.74491(18) 0.59944(14) 0.15077(14) 0.0275(4) Uani 1.0 2 d . . .
C6 C 0.46186(18) 0.65029(15) 0.26775(14) 0.0282(4) Uani 1.0 2 d . . .
C7 C 0.67161(17) 0.47813(14) 0.37409(14) 0.0269(4) Uani 1.0 2 d . . .
C8 C 0.87247(16) 0.79417(15) 0.17197(14) 0.0267(4) Uani 1.0 2 d . . .
C9 C 1.04000(17) 0.56895(14) 0.24000(13) 0.0250(4) Uani 1.0 2 d . . .
C10 C 0.95474(17) 0.74876(13) 0.37902(14) 0.0260(4) Uani 1.0 2 d . . .
C11 C 0.83715(16) 0.57810(14) 0.43830(14) 0.0251(4) Uani 1.0 2 d . . .
C12 C 0.54305(17) 1.21077(14) 0.06758(13) 0.0230(4) Uani 1.0 2 d . . .
C13 C 0.7784(2) 1.23920(19) 0.02910(18) 0.0388(5) Uani 1.0 2 d . . .
C14 C 0.5501(3) 1.3810(2) 0.1422(3) 0.0508(7) Uani 1.0 2 d . . .
C15 C 0.20620(16) 1.06837(13) 0.17193(13) 0.0232(4) Uani 1.0 2 d . . .
C16 C 0.0531(2) 1.26982(16) 0.22596(18) 0.0383(5) Uani 1.0 2 d . . .
C17 C -0.0220(2) 1.08848(18) 0.32169(17) 0.0399(5) Uani 1.0 2 d . . .
H1 H 0.575(3) 0.6842(18) 0.4240(18) 0.034(5) Uiso 1.0 2 d . . .
H2 H 0.4414 1.2359 0.1006 0.0282 Uiso 1.0 2 calc R . .
H3 H 0.8130 1.3035 0.0313 0.0502 Uiso 1.0 2 calc R . .
H4 H 0.7987 1.2254 -0.0512 0.0504 Uiso 1.0 2 calc R . .
H5 H 0.8285 1.1642 0.0758 0.0508 Uiso 1.0 2 calc R . .
H6 H 0.5920 1.3621 0.2107 0.0658 Uiso 1.0 2 calc R . .
H7 H 0.4447 1.3978 0.1667 0.0659 Uiso 1.0 2 calc R . .
H8 H 0.5680 1.4523 0.0920 0.0658 Uiso 1.0 2 calc R . .
H9 H 0.2219 0.9843 0.1810 0.0283 Uiso 1.0 2 calc R . .
H10 H 0.0762 1.2843 0.2931 0.0444 Uiso 1.0 2 calc R . .
H11 H -0.0501 1.3152 0.2245 0.0443 Uiso 1.0 2 calc R . .
H12 H 0.1140 1.2966 0.1547 0.0441 Uiso 1.0 2 calc R . .
H13 H -0.0192 1.0957 0.3996 0.0465 Uiso 1.0 2 calc R . .
H14 H 0.0052 1.0027 0.3153 0.0465 Uiso 1.0 2 calc R . .
H15 H -0.1208 1.1334 0.3076 0.0474 Uiso 1.0 2 calc R . .

loop_
_atom_site_aniso_label
_atom_site_aniso_U_11
_atom_site_aniso_U_22
_atom_site_aniso_U_33
_atom_site_aniso_U_12
_atom_site_aniso_U_13
_atom_site_aniso_U_23
Fe1 0.01717(15) 0.01479(15) 0.01395(15) -0.00444(11) -0.00343(11) -0.00284(11)
Fe2 0.01606(13) 0.01801(13) 0.01697(13) -0.00374(9) -0.00405(9) -0.00297(9)
Fe3 0.01809(13) 0.02060(14) 0.01779(13) -0.00778(10) -0.00242(9) -0.00398(9)
Fe4 0.01528(13) 0.01810(13) 0.02108(13) -0.00431(9) -0.00466(9) -0.00150(9)
O1 0.0256(6) 0.0352(6) 0.0213(5) -0.0105(5) -0.0098(5) 0.0078(5)
O2 0.0317(6) 0.0260(6) 0.0379(6) -0.0128(5) -0.0063(5) -0.0065(5)
O3 0.0187(6) 0.0434(7) 0.0362(7) -0.0034(5) -0.0036(5) -0.0082(6)
O4 0.0487(8) 0.0524(8) 0.0271(6) -0.0012(7) -0.0170(6) -0.0104(6)
O5 0.0493(8) 0.0502(8) 0.0272(6) -0.0183(7) 0.0040(6) -0.0172(6)
O6 0.0307(7) 0.0582(9) 0.0571(9) -0.0213(7) -0.0161(6) -0.0084(7)
O7 0.0433(8) 0.0247(6) 0.0465(8) -0.0157(6) -0.0047(6) 0.0019(6)
O8 0.0254(6) 0.0475(7) 0.0359(7) -0.0112(6) -0.0060(5) 0.0147(6)
O9 0.0262(6) 0.0296(6) 0.0410(7) -0.0030(5) -0.0013(5) -0.0138(5)
O10 0.0477(8) 0.0303(7) 0.0534(8) -0.0125(6) -0.0258(7) -0.0077(6)
O11 0.0294(6) 0.0317(6) 0.0333(6) -0.0103(5) -0.0138(5) 0.0114(5)
O12 0.0245(6) 0.0241(5) 0.0255(5) -0.0108(5) -0.0040(4) -0.0078(5)
O13 0.0184(5) 0.0210(5) 0.0231(5) -0.0052(4) 0.0002(4) -0.0062(4)
N1 0.0244(7) 0.0277(7) 0.0297(7) -0.0127(6) -0.0024(5) -0.0088(6)
N2 0.0197(6) 0.0244(6) 0.0236(6) -0.0095(5) 0.0001(5) -0.0034(5)
C1 0.0152(6) 0.0224(7) 0.0176(6) -0.0061(5) -0.0025(5) -0.0027(5)
C2 0.0189(7) 0.0250(7) 0.0262(7) -0.0039(6) -0.0069(6) -0.0081(6)
C3 0.0236(7) 0.0267(7) 0.0205(7) -0.0079(6) -0.0036(6) -0.0042(6)
C4 0.0259(8) 0.0285(8) 0.0245(7) -0.0019(6) -0.0080(6) -0.0060(6)
C5 0.0285(8) 0.0291(8) 0.0259(8) -0.0109(7) -0.0035(6) -0.0073(6)
C6 0.0292(8) 0.0296(8) 0.0286(8) -0.0123(7) -0.0053(6) -0.0065(6)
C7 0.0233(7) 0.0283(8) 0.0290(8) -0.0093(6) -0.0006(6) -0.0091(7)
C8 0.0147(7) 0.0309(8) 0.0295(8) -0.0042(6) -0.0043(6) -0.0025(6)
C9 0.0248(8) 0.0234(7) 0.0287(8) -0.0098(6) -0.0065(6) -0.0040(6)
C10 0.0249(7) 0.0190(7) 0.0321(8) -0.0038(6) -0.0100(6) -0.0020(6)
C11 0.0182(7) 0.0235(7) 0.0322(8) -0.0043(6) -0.0076(6) -0.0036(6)
C12 0.0212(7) 0.0251(7) 0.0242(7) -0.0100(6) -0.0034(6) -0.0045(6)
C13 0.0247(8) 0.0497(11) 0.0494(11) -0.0201(8) -0.0013(8) -0.0159(9)
C14 0.0451(12) 0.0482(12) 0.0715(15) -0.0240(10) 0.0055(10) -0.0389(12)
C15 0.0242(7) 0.0192(7) 0.0257(7) -0.0075(6) -0.0049(6) -0.0029(6)
C16 0.0330(9) 0.0280(8) 0.0474(10) -0.0111(7) 0.0090(8) -0.0136(8)
C17 0.0284(9) 0.0460(10) 0.0419(10) -0.0204(8) 0.0063(8) -0.0039(8)

loop_
_atom_type_symbol
_atom_type_description
_atom_type_scat_dispersion_real
_atom_type_scat_dispersion_imag
_atom_type_scat_source
H H 0.000 0.000
;
International Tables for Crystallography
(1992, Vol. C, Table 6.1.1.4)
;
N N 0.006 0.003
;
International Tables for Crystallography
(1992, Vol. C, Tables 4.2.6.8 and 6.1.1.4)
;
O O 0.011 0.006
;
International Tables for Crystallography
(1992, Vol. C, Tables 4.2.6.8 and 6.1.1.4)
;
Fe Fe 0.346 0.844
;
International Tables for Crystallography
(1992, Vol. C, Tables 4.2.6.8 and 6.1.1.4)
;
C C 0.003 0.002
;
International Tables for Crystallography
(1992, Vol. C, Tables 4.2.6.8 and 6.1.1.4)
;

loop_
_geom_angle_atom_site_label_1
_geom_angle_atom_site_label_2
_geom_angle_atom_site_label_3
_geom_angle
_geom_angle_publ_flag
_geom_angle_site_symmetry_1
_geom_angle_site_symmetry_2
_geom_angle_site_symmetry_3
O1 Fe1 O1 180.0(2) yes . . 2_675
O1 Fe1 O12 91.84(10) yes . . .
O1 Fe1 O12 88.16(10) yes . . 2_675
O1 Fe1 O13 89.57(11) yes . . .
O1 Fe1 O13 90.43(11) yes . . 2_675
O1 Fe1 O12 88.16(10) yes 2_675 . .
O1 Fe1 O12 91.84(10) yes 2_675 . 2_675
O1 Fe1 O13 90.43(11) yes 2_675 . .
O1 Fe1 O13 89.57(11) yes 2_675 . 2_675
O12 Fe1 O12 180.00(6) yes . . 2_675
O12 Fe1 O13 88.09(9) yes . . .
O12 Fe1 O13 91.91(9) yes . . 2_675
O12 Fe1 O13 91.91(9) yes 2_675 . .
O12 Fe1 O13 88.09(9) yes 2_675 . 2_675
O13 Fe1 O13 180.00(7) yes . . 2_675
Fe4 Fe2 C1 76.01(14) yes . . .
Fe4 Fe2 C4 93.18(14) yes . . .
C1 Fe2 C4 165.23(7) yes . . .
Fe4 Fe3 C1 75.41(10) yes . . .
Fe4 Fe3 C7 101.43(11) yes . . .
C1 Fe3 C7 167.39(8) yes . . .
Fe2 Fe4 Fe3 57.70(5) yes . . .
Fe2 Fe4 C8 90.63(13) yes . . .
Fe3 Fe4 C8 95.02(12) yes . . .
Fe1 O1 C1 176.06(15) yes . . .
Fe1 O12 C12 128.31(13) yes . . .
Fe1 O13 C15 126.30(12) yes . . .
C12 N1 C13 120.45(17) yes . . .
C12 N1 C14 121.66(17) yes . . .
C13 N1 C14 117.8(3) yes . . .
C15 N2 C16 120.50(17) yes . . .
C15 N2 C17 122.57(16) yes . . .
C16 N2 C17 116.69(17) yes . . .
Fe2 C1 Fe3 85.24(15) yes . . .
Fe2 C1 O1 136.61(15) yes . . .
Fe3 C1 O1 137.93(17) yes . . .
Fe2 C4 O4 176.35(18) yes . . .
Fe3 C7 O7 174.35(19) yes . . .
Fe4 C8 O8 174.75(15) yes . . .
O12 C12 N1 123.11(16) yes . . .
O13 C15 N2 124.42(17) yes . . .
Fe4 Fe2 H1 81.4(7) no . . .
C1 Fe2 H1 82.2(8) no . . .
C4 Fe2 H1 86.3(8) no . . .
Fe4 Fe3 H1 79.8(9) no . . .
C1 Fe3 H1 80.9(7) no . . .
C7 Fe3 H1 86.5(7) no . . .
O12 C12 H2 118.450 no . . .
N1 C12 H2 118.441 no . . .
N1 C13 H3 109.611 no . . .
N1 C13 H4 109.497 no . . .
N1 C13 H5 109.120 no . . .
H3 C13 H4 109.463 no . . .
H3 C13 H5 109.449 no . . .
H4 C13 H5 109.686 no . . .
N1 C14 H6 109.323 no . . .
N1 C14 H7 109.644 no . . .
N1 C14 H8 109.139 no . . .
H6 C14 H7 109.438 no . . .
H6 C14 H8 109.858 no . . .
H7 C14 H8 109.426 no . . .
O13 C15 H9 117.841 no . . .
N2 C15 H9 117.743 no . . .
N2 C16 H10 109.269 no . . .
N2 C16 H11 109.474 no . . .
N2 C16 H12 109.448 no . . .
H10 C16 H11 109.741 no . . .
H10 C16 H12 109.441 no . . .
H11 C16 H12 109.454 no . . .
N2 C17 H13 109.564 no . . .
N2 C17 H14 109.105 no . . .
N2 C17 H15 109.560 no . . .
H13 C17 H14 109.474 no . . .
H13 C17 H15 109.677 no . . .
H14 C17 H15 109.444 no . . .
Fe2 H1 Fe3 104.2(11) no . . .

loop_
_geom_bond_atom_site_label_1
_geom_bond_atom_site_label_2
_geom_bond_distance
_geom_bond_publ_flag
_geom_bond_site_symmetry_1
_geom_bond_site_symmetry_2
Fe1 O1 2.100(4) yes . .
Fe1 O1 2.100(4) yes . 2_675
Fe1 O12 2.0820(18) yes . .
Fe1 O12 2.0820(18) yes . 2_675
Fe1 O13 2.094(4) yes . .
Fe1 O13 2.094(4) yes . 2_675
Fe2 Fe4 2.671(4) yes . .
Fe2 C1 1.9125(18) yes . .
Fe2 C4 1.831(3) yes . .
Fe3 Fe4 2.6954(13) yes . .
Fe3 C1 1.912(3) yes . .
Fe3 C7 1.832(3) yes . .
Fe4 C8 1.820(3) yes . .
O1 C1 1.200(3) yes . .
O2 C2 1.151(3) yes . .
O3 C3 1.149(2) yes . .
O4 C4 1.133(3) yes . .
O5 C5 1.145(3) yes . .
O6 C6 1.139(3) yes . .
O7 C7 1.143(3) yes . .
O8 C8 1.144(3) yes . .
O9 C9 1.142(3) yes . .
O10 C10 1.136(3) yes . .
O11 C11 1.150(3) yes . .
O12 C12 1.238(3) yes . .
O13 C15 1.236(3) yes . .
N1 C12 1.320(3) yes . .
N1 C13 1.448(3) yes . .
N1 C14 1.453(4) yes . .
N2 C15 1.316(3) yes . .
N2 C16 1.447(3) yes . .
N2 C17 1.454(3) yes . .
Fe2 H1 1.61(3) no . .
Fe3 H1 1.67(2) no . .
C12 H2 0.930 no . .
C13 H3 0.960 no . .
C13 H4 0.960 no . .
C13 H5 0.960 no . .
C14 H6 0.960 no . .
C14 H7 0.960 no . .
C14 H8 0.960 no . .
C15 H9 0.930 no . .
C16 H10 0.960 no . .
C16 H11 0.960 no . .
C16 H12 0.960 no . .
C17 H13 0.960 no . .
C17 H14 0.960 no . .
C17 H15 0.960 no . .

loop_
_geom_contact_atom_site_label_1
_geom_contact_atom_site_label_2
_geom_contact_distance
_geom_contact_publ_flag
_geom_contact_site_symmetry_1
_geom_contact_site_symmetry_2
Fe1 C1 3.298(5) no . 2_675
Fe1 C12 3.011(3) no . 2_675
Fe1 C15 2.997(5) no . 2_675
O1 O8 3.045(3) no . .
O1 C8 2.950(3) no . .
O1 C15 3.307(4) no . .
O8 O12 3.351(5) no . .
O8 O13 3.169(4) no . 2_675
O8 C1 3.202(5) no . .
O8 C15 3.274(4) no . 2_675
O12 C13 2.739(4) no . .
O12 C14 3.575(5) no . .
O12 C15 3.196(6) no . 2_675
O13 C12 2.998(3) no . .
O13 C16 2.759(5) no . .
O13 C17 3.586(6) no . .
C1 C8 2.664(3) no . .
Fe2 O2 2.924(3) no . .
Fe2 O3 2.919(3) no . .
Fe2 C6 3.572(4) no . .
Fe2 C10 3.314(3) no . .
Fe2 C11 2.962(4) no . .
Fe3 O5 2.918(4) no . .
Fe3 O6 2.920(3) no . .
Fe3 O11 3.532(5) no . .
Fe3 C3 3.529(5) no . .
Fe3 C11 2.798(4) no . .
Fe4 O9 2.931(5) no . .
Fe4 O10 2.930(3) no . .
Fe4 O11 2.938(5) no . .
Fe4 C2 3.151(4) no . .
Fe4 C5 3.047(4) no . .
O1 O2 3.508(4) no . .
O1 C2 3.000(4) no . .
O1 C3 3.240(4) no . .
O1 C5 3.135(3) no . .
O1 C6 3.138(4) no . .
O2 Fe2 2.924(3) no . .
O2 O1 3.508(4) no . .
O2 O3 3.212(3) no . 2_676
O2 O4 3.130(4) no . 2_676
O2 O8 3.377(6) no . .
O2 O12 3.504(4) no . .
O2 N1 3.369(6) no . .
O2 C1 3.434(3) no . .
O2 C3 3.568(5) no . .
O2 C3 3.254(4) no . 2_676
O2 C4 3.240(6) no . 2_676
O2 C8 3.262(5) no . .
O2 C10 3.595(5) no . .
O2 C12 3.299(5) no . .
O2 C17 3.382(4) no . 1_655
O3 Fe2 2.919(3) no . .
O3 O2 3.212(3) no . 2_676
O3 O4 3.573(4) no . 2_676
O3 O10 3.565(5) no . 2_676
O3 N2 3.424(6) no . .
O3 C1 3.494(6) no . .
O3 C2 3.573(4) no . .
O3 C2 3.396(4) no . 2_676
O3 C15 3.389(4) no . .
O3 C17 3.336(5) no . .
O3 C17 3.233(5) no . 2_576
O4 O2 3.130(4) no . 2_676
O4 O3 3.573(4) no . 2_676
O4 O9 3.486(6) no . 2_766
O4 O11 3.263(5) no . .
O4 C2 3.470(4) no . 2_676
O4 C11 3.327(6) no . .
O4 C12 3.481(5) no . 2_676
O4 C14 3.381(6) no . 2_676
O4 C16 3.590(5) no . 2_676
O5 Fe3 2.918(4) no . .
O5 O5 3.520(5) no . 2_765
O5 O9 3.253(4) no . 2_765
O5 C1 3.554(6) no . .
O5 C6 3.581(6) no . .
O5 C8 3.509(4) no . .
O5 C9 3.538(4) no . .
O6 Fe3 2.920(3) no . .
O6 O9 3.509(4) no . 1_455
O6 O10 3.449(6) no . 1_455
O6 O11 3.501(6) no . 2_666
O6 C1 3.423(4) no . .
O6 C5 3.591(4) no . .
O6 C7 3.589(5) no . .
O6 C14 3.470(5) no . 1_545
O7 O11 3.137(4) no . .
O7 C6 3.540(6) no . .
O7 C6 3.592(4) no . 2_666
O7 C11 3.331(3) no . .
O8 O2 3.377(6) no . .
O8 C2 3.393(6) no . .
O8 C9 3.491(6) no . .
O8 C10 3.585(5) no . .
O8 C13 3.120(5) no . 2_775
O9 Fe4 2.931(5) no . .
O9 O4 3.486(6) no . 2_766
O9 O5 3.253(4) no . 2_765
O9 O6 3.509(4) no . 1_655
O9 O11 3.328(3) no . 2_766
O9 C8 3.502(4) no . .
O9 C11 3.575(6) no . .
O9 C14 3.591(4) no . 1_645
O9 C16 3.161(3) no . 1_645
O10 Fe4 2.930(3) no . .
O10 O3 3.565(5) no . 2_676
O10 O6 3.449(6) no . 1_655
O10 O11 3.244(4) no . 2_766
O10 C11 3.471(4) no . .
O10 C17 3.414(4) no . 1_655
O11 Fe3 3.532(5) no . .
O11 Fe4 2.938(5) no . .
O11 O4 3.263(5) no . .
O11 O6 3.501(6) no . 2_666
O11 O7 3.137(4) no . .
O11 O9 3.328(3) no . 2_766
O11 O10 3.244(4) no . 2_766
O11 O11 3.177(3) no . 2_766
O11 C4 3.086(4) no . .
O11 C7 2.891(4) no . .
O11 C9 3.521(5) no . .
O11 C9 3.190(4) no . 2_766
O11 C10 3.419(5) no . .
O11 C10 3.145(5) no . 2_766
O11 C11 3.184(3) no . 2_766
O12 O2 3.504(4) no . .
N1 O2 3.369(6) no . .
N2 O3 3.424(6) no . .
C1 O2 3.434(3) no . .
C1 O3 3.494(6) no . .
C1 O5 3.554(6) no . .
C1 O6 3.423(4) no . .
C1 C2 2.592(4) no . .
C1 C3 2.636(5) no . .
C1 C5 2.658(4) no . .
C1 C6 2.572(3) no . .
C2 Fe4 3.151(4) no . .
C2 O1 3.000(4) no . .
C2 O3 3.573(4) no . .
C2 O3 3.396(4) no . 2_676
C2 O4 3.470(4) no . 2_676
C2 O8 3.393(6) no . .
C2 C1 2.592(4) no . .
C2 C3 2.644(4) no . .
C2 C3 3.411(5) no . 2_676
C2 C4 2.773(5) no . .
C2 C4 3.500(5) no . 2_676
C2 C8 2.937(5) no . .
C2 C10 3.151(4) no . .
C3 Fe3 3.529(5) no . .
C3 O1 3.240(4) no . .
C3 O2 3.568(5) no . .
C3 O2 3.254(4) no . 2_676
C3 C1 2.636(5) no . .
C3 C2 2.644(4) no . .
C3 C2 3.411(5) no . 2_676
C3 C4 2.728(4) no . .
C4 O2 3.240(6) no . 2_676
C4 O11 3.086(4) no . .
C4 C2 2.773(5) no . .
C4 C2 3.500(5) no . 2_676
C4 C3 2.728(4) no . .
C4 C10 3.237(5) no . .
C4 C11 2.818(5) no . .
C5 Fe4 3.047(4) no . .
C5 O1 3.135(3) no . .
C5 O6 3.591(4) no . .
C5 C1 2.658(4) no . .
C5 C6 2.669(4) no . .
C5 C7 2.753(5) no . .
C5 C8 3.126(4) no . .
C5 C9 3.268(4) no . .
C6 Fe2 3.572(4) no . .
C6 O1 3.138(4) no . .
C6 O5 3.581(6) no . .
C6 O7 3.540(6) no . .
C6 O7 3.592(4) no . 2_666
C6 C1 2.572(3) no . .
C6 C5 2.669(4) no . .
C6 C7 2.657(5) no . .
C6 C14 3.537(5) no . 1_545
C7 O6 3.589(5) no . .
C7 O11 2.891(4) no . .
C7 C5 2.753(5) no . .
C7 C6 2.657(5) no . .
C7 C11 2.720(4) no . .
C8 O2 3.262(5) no . .
C8 O5 3.509(4) no . .
C8 O9 3.502(4) no . .
C8 C2 2.937(5) no . .
C8 C5 3.126(4) no . .
C8 C9 2.609(4) no . .
C8 C10 2.684(4) no . .
C8 C11 3.598(6) no . .
C8 C13 3.562(6) no . 2_775
C9 O5 3.538(4) no . .
C9 O8 3.491(6) no . .
C9 O11 3.521(5) no . .
C9 O11 3.190(4) no . 2_766
C9 C5 3.268(4) no . .
C9 C8 2.609(4) no . .
C9 C10 2.732(4) no . .
C9 C11 2.633(5) no . .
C9 C16 3.538(3) no . 1_645
C10 Fe2 3.314(3) no . .
C10 O2 3.595(5) no . .
C10 O8 3.585(5) no . .
C10 O11 3.419(5) no . .
C10 O11 3.145(5) no . 2_766
C10 C2 3.151(4) no . .
C10 C4 3.237(5) no . .
C10 C8 2.684(4) no . .
C10 C9 2.732(4) no . .
C10 C11 2.585(4) no . .
C11 Fe2 2.962(4) no . .
C11 Fe3 2.798(4) no . .
C11 O4 3.327(6) no . .
C11 O7 3.331(3) no . .
C11 O9 3.575(6) no . .
C11 O10 3.471(4) no . .
C11 O11 3.184(3) no . 2_766
C11 C4 2.818(5) no . .
C11 C7 2.720(4) no . .
C11 C8 3.598(6) no . .
C11 C9 2.633(5) no . .
C11 C10 2.585(4) no . .
C11 C11 3.581(5) no . 2_766
C12 O2 3.299(5) no . .
C12 O4 3.481(5) no . 2_676
C13 O8 3.120(5) no . 2_775
C13 C8 3.562(6) no . 2_775
C14 O4 3.381(6) no . 2_676
C14 O6 3.470(5) no . 1_565
C14 O9 3.591(4) no . 1_465
C14 C6 3.537(5) no . 1_565
C15 O3 3.389(4) no . .
C16 O4 3.590(5) no . 2_676
C16 O9 3.161(3) no . 1_465
C16 C9 3.538(3) no . 1_465
C17 O2 3.382(4) no . 1_455
C17 O3 3.336(5) no . .
C17 O3 3.233(5) no . 2_576
C17 O10 3.414(4) no . 1_455
Fe1 H2 3.0825 no . .
Fe1 H2 3.0825 no . 2_675
Fe1 H9 3.0363 no . .
Fe1 H9 3.0363 no . 2_675
O1 H1 3.497(19) no . .
O1 H9 3.0299 no . .
O4 H1 3.32(3) no . .
O7 H1 3.36(2) no . .
O8 H5 3.3761 no . .
O8 H9 3.4922 no . 2_675
O12 H4 2.6053 no . .
O12 H5 2.8367 no . .
O12 H9 2.7340 no . 2_675
O13 H2 2.4313 no . .
O13 H10 3.2167 no . .
O13 H11 3.5499 no . .
O13 H12 2.3830 no . .
C12 H3 3.1768 no . .
C12 H4 2.5948 no . .
C12 H5 2.7067 no . .
C12 H6 2.9954 no . .
C12 H7 2.4805 no . .
C12 H8 3.0557 no . .
C13 H2 3.2409 no . .
C13 H6 2.7125 no . .
C13 H7 3.2830 no . .
C13 H8 2.6826 no . .
C14 H2 2.5606 no . .
C14 H3 2.4902 no . .
C14 H4 3.1725 no . .
C14 H5 3.0114 no . .
C15 H2 3.4498 no . .
C15 H10 2.8996 no . .
C15 H11 3.0956 no . .
C15 H12 2.4679 no . .
C15 H13 2.9856 no . .
C15 H14 2.4904 no . .
C15 H15 3.0808 no . .
C16 H9 3.2328 no . .
C16 H13 2.7104 no . .
C16 H14 3.2677 no . .
C16 H15 2.6592 no . .
C17 H9 2.5649 no . .
C17 H10 2.7718 no . .
C17 H11 2.5971 no . .
C17 H12 3.2628 no . .
H2 H4 3.4806 no . .
H2 H5 3.5537 no . .
H2 H6 3.1668 no . .
H2 H7 2.2556 no . .
H2 H8 3.2455 no . .
H2 H12 2.9660 no . .
H3 H6 2.5986 no . .
H3 H7 3.4127 no . .
H3 H8 2.4156 no . .
H4 H6 3.5714 no . .
H4 H8 3.2470 no . .
H4 H9 3.3191 no . 2_675
H5 H6 2.9931 no . .
H5 H8 3.3933 no . .
H9 H12 3.3857 no . .
H9 H13 3.1478 no . .
H9 H14 2.2635 no . .
H9 H15 3.2713 no . .
H10 H13 2.6739 no . .
H10 H15 3.0843 no . .
H11 H13 2.8903 no . .
H11 H14 3.4656 no . .
H11 H15 2.4288 no . .
H12 H13 3.5951 no . .
H12 H15 3.4661 no . .
O2 H2 3.5762 no . .
O2 H5 3.0569 no . .
O2 H6 3.5400 no . .
O2 H14 3.2039 no . 1_655
O2 H15 2.7085 no . 1_655
O3 H1 3.406(18) no . .
O3 H9 3.2609 no . .
O3 H13 2.8847 no . .
O3 H13 2.8349 no . 2_576
O3 H14 3.2578 no . .
O3 H14 3.3313 no . 2_576
O3 H15 3.0168 no . 2_576
O4 H2 2.9570 no . 2_676
O4 H6 3.2392 no . 2_676
O4 H7 2.8442 no . 2_676
O4 H10 2.8665 no . 2_676
O5 H2 3.3363 no . 2_675
O5 H3 3.3077 no . 1_545
O5 H8 3.1767 no . 1_545
O5 H11 3.2661 no . 1_645
O5 H12 2.6979 no . 2_675
O6 H1 3.57(3) no . .
O6 H4 2.9104 no . 2_675
O6 H6 3.4730 no . 1_545
O6 H7 3.2057 no . 1_545
O6 H8 3.1705 no . 1_545
O6 H9 3.4854 no . .
O7 H1 3.00(3) no . 2_666
O7 H6 2.9689 no . 1_545
O7 H10 3.5546 no . 1_645
O7 H11 2.9383 no . 1_645
O7 H13 3.4817 no . 1_645
O7 H15 3.1449 no . 1_645
O8 H3 3.0441 no . 2_775
O8 H4 2.8652 no . 2_775
O8 H5 2.9267 no . 2_775
O9 H2 3.5061 no . 1_645
O9 H3 3.1648 no . 2_775
O9 H4 3.4526 no . 2_775
O9 H7 2.6555 no . 1_645
O9 H10 2.8359 no . 1_645
O9 H11 3.4174 no . 1_645
O9 H12 2.7585 no . 1_645
O10 H10 3.1846 no . 2_676
O10 H13 3.5003 no . 1_655
O10 H13 2.7975 no . 2_676
O10 H14 2.5780 no . 1_655
O11 H1 2.94(2) no . .
N1 H8 3.4972 no . 2_685
N2 H5 3.4535 no . 1_455
C2 H1 3.37(3) no . .
C3 H1 2.452(18) no . .
C3 H15 3.5926 no . 2_576
C5 H1 3.40(2) no . .
C5 H6 3.5419 no . 1_545
C5 H8 3.2154 no . 1_545
C5 H11 3.2398 no . 1_645
C6 H1 2.61(3) no . .
C6 H6 3.3066 no . 1_545
C6 H7 3.5581 no . 1_545
C6 H8 3.1841 no . 1_545
C7 H6 3.0508 no . 1_545
C7 H11 3.0408 no . 1_645
C8 H3 3.3528 no . 2_775
C8 H4 3.1284 no . 2_775
C9 H3 3.4077 no . 2_775
C9 H4 3.4651 no . 2_775
C9 H10 3.1721 no . 1_645
C9 H11 3.5166 no . 1_645
C9 H12 3.3555 no . 1_645
C10 H14 3.1257 no . 1_655
C11 H1 2.45(3) no . .
C13 H15 3.5341 no . 1_655
C14 H8 3.2360 no . 2_685
C17 H5 3.4301 no . 1_455
C17 H13 3.5445 no . 2_576
H1 O3 3.406(18) no . .
H1 O6 3.57(3) no . .
H1 O7 3.00(3) no . 2_666
H1 O11 2.94(2) no . .
H1 C2 3.37(3) no . .
H1 C3 2.452(18) no . .
H1 C5 3.40(2) no . .
H1 C6 2.61(3) no . .
H1 C11 2.45(3) no . .
H2 O2 3.5762 no . .
H2 O4 2.9570 no . 2_676
H2 O5 3.3363 no . 2_675
H2 O9 3.5061 no . 1_465
H3 O5 3.3077 no . 1_565
H3 O8 3.0441 no . 2_775
H3 O9 3.1648 no . 2_775
H3 C8 3.3528 no . 2_775
H3 C9 3.4077 no . 2_775
H3 H11 3.0413 no . 1_655
H3 H15 3.5127 no . 1_655
H4 O6 2.9104 no . 2_675
H4 O8 2.8652 no . 2_775
H4 O9 3.4526 no . 2_775
H4 C8 3.1284 no . 2_775
H4 C9 3.4651 no . 2_775
H5 O2 3.0569 no . .
H5 O8 2.9267 no . 2_775
H5 N2 3.4535 no . 1_655
H5 C17 3.4301 no . 1_655
H5 H11 3.4964 no . 1_655
H5 H14 3.5349 no . 1_655
H5 H15 2.8581 no . 1_655
H6 O2 3.5400 no . .
H6 O4 3.2392 no . 2_676
H6 O6 3.4730 no . 1_565
H6 O7 2.9689 no . 1_565
H6 C5 3.5419 no . 1_565
H6 C6 3.3066 no . 1_565
H6 C7 3.0508 no . 1_565
H6 H11 3.4376 no . 1_655
H6 H15 3.3418 no . 1_655
H7 O4 2.8442 no . 2_676
H7 O6 3.2057 no . 1_565
H7 O9 2.6555 no . 1_465
H7 C6 3.5581 no . 1_565
H7 H8 3.1771 no . 2_685
H8 O5 3.1767 no . 1_565
H8 O6 3.1705 no . 1_565
H8 N1 3.4972 no . 2_685
H8 C5 3.2154 no . 1_565
H8 C6 3.1841 no . 1_565
H8 C14 3.2360 no . 2_685
H8 H7 3.1771 no . 2_685
H8 H8 2.6856 no . 2_685
H9 O3 3.2609 no . .
H9 O6 3.4854 no . .
H10 O4 2.8665 no . 2_676
H10 O7 3.5546 no . 1_465
H10 O9 2.8359 no . 1_465
H10 O10 3.1846 no . 2_676
H10 C9 3.1721 no . 1_465
H11 O5 3.2661 no . 1_465
H11 O7 2.9383 no . 1_465
H11 O9 3.4174 no . 1_465
H11 C5 3.2398 no . 1_465
H11 C7 3.0408 no . 1_465
H11 C9 3.5166 no . 1_465
H11 H3 3.0413 no . 1_455
H11 H5 3.4964 no . 1_455
H11 H6 3.4376 no . 1_455
H12 O5 2.6979 no . 2_675
H12 O9 2.7585 no . 1_465
H12 C9 3.3555 no . 1_465
H13 O3 2.8847 no . .
H13 O3 2.8349 no . 2_576
H13 O7 3.4817 no . 1_465
H13 O10 3.5003 no . 1_455
H13 O10 2.7975 no . 2_676
H13 C17 3.5445 no . 2_576
H13 H13 2.8745 no . 2_576
H13 H14 3.3405 no . 2_576
H14 O2 3.2039 no . 1_455
H14 O3 3.2578 no . .
H14 O3 3.3313 no . 2_576
H14 O10 2.5780 no . 1_455
H14 C10 3.1257 no . 1_455
H14 H5 3.5349 no . 1_455
H14 H13 3.3405 no . 2_576
H15 O2 2.7085 no . 1_455
H15 O3 3.0168 no . 2_576
H15 O7 3.1449 no . 1_465
H15 C3 3.5926 no . 2_576
H15 C13 3.5341 no . 1_455
H15 H3 3.5127 no . 1_455
H15 H5 2.8581 no . 1_455
H15 H6 3.3418 no . 1_455

loop_
_geom_torsion_atom_site_label_1
_geom_torsion_atom_site_label_2
_geom_torsion_atom_site_label_3
_geom_torsion_atom_site_label_4
_geom_torsion
_geom_torsion_publ_flag
_geom_torsion_site_symmetry_1
_geom_torsion_site_symmetry_2
_geom_torsion_site_symmetry_3
_geom_torsion_site_symmetry_4
O1 Fe1 O12 C12 -91.68(14) no . . . .
O1 Fe1 O12 C12 -88.32(14) no . . 2_675 2_675
O1 Fe1 O13 C15 -55.56(14) no . . . .
O1 Fe1 O13 C15 -124.44(14) no . . 2_675 2_675
O1 Fe1 O12 C12 88.32(14) no 2_675 . . .
O1 Fe1 O12 C12 91.68(14) no 2_675 . 2_675 2_675
O1 Fe1 O13 C15 124.44(14) no 2_675 . . .
O1 Fe1 O13 C15 55.56(14) no 2_675 . 2_675 2_675
O12 Fe1 O13 C15 -147.42(11) no . . . .
O13 Fe1 O12 C12 -2.17(9) no . . . .
O12 Fe1 O13 C15 -32.58(11) no . . 2_675 2_675
O13 Fe1 O12 C12 177.83(9) no 2_675 . . .
O12 Fe1 O13 C15 32.58(11) no 2_675 . . .
O13 Fe1 O12 C12 -177.83(9) no . . 2_675 2_675
O12 Fe1 O13 C15 147.42(11) no 2_675 . 2_675 2_675
O13 Fe1 O12 C12 2.17(9) no 2_675 . 2_675 2_675
Fe4 Fe2 C1 Fe3 64.11(9) no . . . .
Fe4 Fe2 C1 O1 -120.81(18) no . . . .
C1 Fe2 Fe4 Fe3 -48.79(10) no . . . .
C1 Fe2 Fe4 C8 46.74(8) no . . . .
C4 Fe2 Fe4 Fe3 121.00(11) no . . . .
C4 Fe2 Fe4 C8 -143.46(9) no . . . .
Fe4 Fe3 C1 Fe2 -63.38(12) no . . . .
Fe4 Fe3 C1 O1 121.66(19) no . . . .
C1 Fe3 Fe4 Fe2 48.99(8) no . . . .
C1 Fe3 Fe4 C8 -38.58(11) no . . . .
C7 Fe3 Fe4 Fe2 -118.47(8) no . . . .
C7 Fe3 Fe4 C8 153.96(9) no . . . .
Fe1 O12 C12 N1 177.01(8) no . . . .
Fe1 O13 C15 N2 -179.66(10) no . . . .
C13 N1 C12 O12 -1.0(3) no . . . .
C14 N1 C12 O12 -176.92(15) no . . . .
C16 N2 C15 O13 -1.2(3) no . . . .
C17 N2 C15 O13 -175.34(17) no . . . .
